data_7128263
loop_
_publ_author_name
'Jiang, Chengzhou'
'Wu, Jiamin'
'Han, Jiabin'
'Chen, Kai'
'Qian, Yang'
'Zhang, Zhengyu'
'Jiang, Yaojia'

_publ_section_title
;
 An expedient synthesis of highly functionalized 1,3-dienes by employing
 cyclopropenes as <i>C</i><sub>4</sub> units.
;
_journal_issue 46
_journal_name_full 'Chemical communications (Cambridge, England)'
_journal_page_first 5710
_journal_page_last 5713
_journal_paper_doi 10.1039/d1cc01254a
_journal_volume 57
_journal_year 2021
_chemical_formula_sum 'C27 H19 Br O2'
_chemical_formula_weight 455.33
_space_group_crystal_system monoclinic
_space_group_IT_number 14
_space_group_name_Hall '-P 2ybc'
_space_group_name_H-M_alt 'P 1 21/c 1'
_atom_sites_solution_hydrogens geom
_atom_sites_solution_primary dual
_audit_update_record
;
2020-06-10 deposited with the CCDC.	2021-04-30 downloaded from the CCDC.
;
_cell_angle_alpha 90
_cell_angle_beta 94.475(6)
_cell_angle_gamma 90
_cell_formula_units_Z 4
_cell_length_a 14.3651(12)
_cell_length_b 10.7385(10)
_cell_length_c 13.3772(13)
_cell_measurement_reflns_used 5498
_cell_measurement_temperature 300.(2)
_cell_measurement_theta_max 25.0700
_cell_measurement_theta_min 2.7595
_cell_volume 2057.3(3)
_computing_cell_refinement 'SAINT V8.40A (Bruker Nano, Inc., 2019)'
_computing_data_collection 'APEX3 (Bruker AXS Inc., 2018)'
_computing_data_reduction 'SAINT V8.40A (Bruker Nano, Inc., 2019)'
_computing_molecular_graphics 'XP (Bruker AXS Inc., 2018)'
_computing_publication_material 'APEX3 (Bruker AXS Inc., 2018)'
_computing_structure_refinement 'SHELXL-2018/3 (Sheldrick, 2018)'
_computing_structure_solution 'XT, VERSION 2014/5'
_diffrn_ambient_temperature 300.(2)
_diffrn_detector_area_resol_mean 7.3910
_diffrn_measured_fraction_theta_full 0.993
_diffrn_measured_fraction_theta_max 0.993
_diffrn_measurement_device_type 'CCD area detector'
_diffrn_measurement_method 'phi and omega scans'
_diffrn_radiation_monochromator graphite
_diffrn_radiation_type MoK\a
_diffrn_radiation_wavelength 0.71073
_diffrn_reflns_av_R_equivalents 0.0981
_diffrn_reflns_av_unetI/netI 0.1205
_diffrn_reflns_limit_h_max 17
_diffrn_reflns_limit_h_min 0
_diffrn_reflns_limit_k_max 12
_diffrn_reflns_limit_k_min -12
_diffrn_reflns_limit_l_max 15
_diffrn_reflns_limit_l_min -15
_diffrn_reflns_number 6983
_diffrn_reflns_theta_full 25.11
_diffrn_reflns_theta_max 25.11
_diffrn_reflns_theta_min 2.76
_diffrn_source 'fine-focus sealed tube'
_diffrn_source_type 'Bruker KappaCCD'
_exptl_absorpt_coefficient_mu 2.020
_exptl_absorpt_correction_T_max 0.77
_exptl_absorpt_correction_T_min 0.44
_exptl_absorpt_correction_type multi-scan
_exptl_absorpt_process_details 'TWINABS - Bruker AXS scaling for twinned crystals - Version 2012/1'
_exptl_crystal_colour colourless
_exptl_crystal_density_diffrn 1.470
_exptl_crystal_density_method 'not measured'
_exptl_crystal_description block
_exptl_crystal_F_000 928
_exptl_crystal_size_max 0.240
_exptl_crystal_size_mid 0.220
_exptl_crystal_size_min 0.140
_refine_diff_density_max 0.623
_refine_diff_density_min -0.361
_refine_ls_extinction_method none
_refine_ls_goodness_of_fit_ref 1.185
_refine_ls_hydrogen_treatment constr
_refine_ls_matrix_type full
_refine_ls_number_parameters 271
_refine_ls_number_reflns 3648
_refine_ls_number_restraints 0
_refine_ls_restrained_S_all 1.185
_refine_ls_R_factor_all 0.1379
_refine_ls_R_factor_gt 0.0868
_refine_ls_shift/su_max 0.000
_refine_ls_shift/su_mean 0.000
_refine_ls_structure_factor_coef Fsqd
_refine_ls_weighting_details 'w=1/[\s^2^(Fo^2^)+(0.0485P)^2^+1.2082P] where P=(Fo^2^+2Fc^2^)/3'
_refine_ls_weighting_scheme calc
_refine_ls_wR_factor_gt 0.1579
_refine_ls_wR_factor_ref 0.1735
_reflns_number_gt 2343
_reflns_number_total 3648
_reflns_threshold_expression 'I > 2\s(I)'
_cod_data_source_file d1cc01254a2.cif
_cod_data_source_block JCZ03_4
_cod_depositor_comments
;
The following automatic conversions were performed:

data item '_exptl_absorpt_correction_type' value 'Multi-Scan' was
changed to 'multi-scan' in accordance with the
/home/data/users/saulius/crontab/automatic-downloads/rss-feeds/RSC/lib/dictionaries/cif_core.dic
dictionary named 'cif_core.dic' version 2.4.2 last updated on
2011-04-26.

Automatic conversion script
Id: cif_fix_values 7556 2019-12-06 15:28:31Z antanas 

 Adding full bibliography for 7128263.cif.
;
_cod_database_code 7128263

loop_
_space_group_symop_operation_xyz
'x, y, z'
'-x, y+1/2, -z+1/2'
'-x, -y, -z'
'x, -y-1/2, z-1/2'

loop_
_atom_site_type_symbol
_atom_site_label
_atom_site_fract_x
_atom_site_fract_y
_atom_site_fract_z
_atom_site_U_iso_or_equiv
_atom_site_adp_type
_atom_site_calc_flag
_atom_site_refinement_flags_adp
_atom_site_refinement_flags_occupancy
_atom_site_refinement_flags_posn
_atom_site_occupancy
_atom_site_disorder_assembly
_atom_site_disorder_group
Br Br1 0.00353(5) 0.32077(7) 0.05613(5) 0.0617(3) Uani d . . . 1 . .
C C1 0.5316(4) 0.2684(6) 1.0105(4) 0.0392(15) Uani d . . . 1 . .
H H1 0.468587 0.262338 0.989211 0.047 Uiso calc U . R 1 . .
C C2 0.5679(4) 0.1901(6) 1.0842(4) 0.0494(17) Uani d . . . 1 . .
H H2 0.529753 0.131441 1.111762 0.059 Uiso calc U . R 1 . .
C C3 0.6618(5) 0.1977(7) 1.1179(5) 0.0543(19) Uani d . . . 1 . .
H H3 0.686758 0.143892 1.167423 0.065 Uiso calc U . R 1 . .
C C4 0.7165(4) 0.2845(6) 1.0779(4) 0.0453(17) Uani d . . . 1 . .
H H4 0.778871 0.290986 1.101984 0.054 Uiso calc U . R 1 . .
C C5 0.6817(4) 0.3644(6) 1.0016(4) 0.0372(15) Uani d . . . 1 . .
C C6 0.5867(4) 0.3577(5) 0.9662(4) 0.0329(14) Uani d . . . 1 . .
C C7 0.5520(3) 0.4407(5) 0.8859(4) 0.0289(13) Uani d . . . 1 . .
C C8 0.4589(3) 0.4417(5) 0.8461(4) 0.0306(13) Uani d . . . 1 . .
H H8 0.416825 0.387323 0.872461 0.037 Uiso calc U . R 1 . .
C C9 0.4271(3) 0.5205(5) 0.7691(4) 0.0276(12) Uani d . . . 1 . .
C C10 0.4899(4) 0.6017(6) 0.7291(5) 0.0420(15) Uani d . . . 1 . .
H H10 0.469504 0.65427 0.676657 0.05 Uiso calc U . R 1 . .
C C11 0.5813(4) 0.6052(6) 0.7663(5) 0.0431(16) Uani d . . . 1 . .
H H11 0.622337 0.660827 0.739523 0.052 Uiso calc U . R 1 . .
C C12 0.6138(4) 0.5251(5) 0.8448(4) 0.0347(14) Uani d . . . 1 . .
C C13 0.7098(4) 0.5301(6) 0.8832(5) 0.0448(16) Uani d . . . 1 . .
H H13 0.750461 0.586022 0.856202 0.054 Uiso calc U . R 1 . .
C C14 0.7407(4) 0.4544(6) 0.9575(5) 0.0453(16) Uani d . . . 1 . .
H H14 0.802981 0.459873 0.981899 0.054 Uiso calc U . R 1 . .
C C15 0.3268(4) 0.5149(5) 0.7327(4) 0.0334(13) Uani d . . . 1 . .
C C16 0.2939(3) 0.5920(5) 0.6418(4) 0.0354(14) Uani d . . . 1 . .
H H16A 0.307525 0.678887 0.656325 0.042 Uiso calc U . R 1 . .
H H16B 0.329433 0.567782 0.586165 0.042 Uiso calc U . R 1 . .
C C17 0.1924(3) 0.5799(5) 0.6099(4) 0.0310(13) Uani d . . . 1 . .
C C18 0.1295(4) 0.6650(6) 0.6572(4) 0.0401(15) Uani d . . . 1 . .
H H18 0.065918 0.655682 0.639619 0.048 Uiso calc U . R 1 . .
C C19 0.1532(4) 0.5027(5) 0.5399(4) 0.0346(14) Uani d . . . 1 . .
H H19 0.088826 0.510874 0.52824 0.041 Uiso calc U . R 1 . .
C C20 0.1946(4) 0.4089(5) 0.4795(4) 0.0374(14) Uani d . . . 1 . .
C C21 0.1489(3) 0.3883(5) 0.3761(4) 0.0319(13) Uani d . . . 1 . .
C C22 0.1100(3) 0.4864(5) 0.3198(4) 0.0346(14) Uani d . . . 1 . .
H H22 0.113009 0.566602 0.346133 0.042 Uiso calc U . R 1 . .
C C23 0.0667(4) 0.4666(6) 0.2248(4) 0.0381(14) Uani d . . . 1 . .
H H23 0.0407 0.532903 0.187605 0.046 Uiso calc U . R 1 . .
C C24 0.0625(4) 0.3495(5) 0.1866(4) 0.0355(14) Uani d . . . 1 . .
C C25 0.1013(4) 0.2494(6) 0.2393(4) 0.0418(15) Uani d . . . 1 . .
H H25 0.098919 0.169863 0.211668 0.05 Uiso calc U . R 1 . .
C C26 0.1439(4) 0.2698(6) 0.3340(4) 0.0393(14) Uani d . . . 1 . .
H H26 0.169738 0.202818 0.370488 0.047 Uiso calc U . R 1 . .
C C27 0.2681(5) 0.3403(7) 0.5127(5) 0.067(2) Uani d . . . 1 . .
H H27A 0.295232 0.351732 0.577464 0.08 Uiso calc U . R 1 . .
H H27B 0.292233 0.281057 0.47105 0.08 Uiso calc U . R 1 . .
O O1 0.2727(3) 0.4486(4) 0.7727(3) 0.0591(14) Uani d . . . 1 . .
O O2 0.1518(3) 0.7462(4) 0.7168(3) 0.0609(13) Uani d . . . 1 . .

loop_
_atom_site_aniso_label
_atom_site_aniso_U_11
_atom_site_aniso_U_22
_atom_site_aniso_U_33
_atom_site_aniso_U_12
_atom_site_aniso_U_13
_atom_site_aniso_U_23
Br1 0.0676(5) 0.0752(6) 0.0400(4) -0.0004(4) -0.0108(3) -0.0117(4)
C1 0.033(3) 0.047(4) 0.037(3) 0.006(3) -0.002(2) -0.001(3)
C2 0.060(4) 0.053(4) 0.036(3) 0.006(3) 0.007(3) 0.011(3)
C3 0.056(4) 0.067(5) 0.038(4) 0.020(4) -0.010(3) 0.008(4)
C4 0.040(3) 0.060(5) 0.035(3) 0.017(3) -0.009(3) -0.006(3)
C5 0.034(3) 0.044(4) 0.032(3) 0.011(3) -0.005(2) -0.013(3)
C6 0.038(3) 0.033(3) 0.027(3) 0.005(3) -0.005(2) -0.013(3)
C7 0.029(3) 0.028(3) 0.029(3) 0.001(2) -0.003(2) -0.010(3)
C8 0.032(3) 0.029(3) 0.031(3) -0.004(2) 0.002(2) -0.005(3)
C9 0.033(3) 0.023(3) 0.026(3) 0.002(2) -0.004(2) -0.002(2)
C10 0.041(4) 0.042(4) 0.041(4) 0.000(3) -0.006(3) 0.009(3)
C11 0.032(3) 0.047(4) 0.050(4) -0.008(3) 0.005(3) 0.009(3)
C12 0.031(3) 0.036(3) 0.037(3) 0.005(3) 0.000(2) -0.004(3)
C13 0.028(3) 0.047(4) 0.058(4) -0.004(3) 0.000(3) 0.000(4)
C14 0.027(3) 0.048(4) 0.060(4) 0.000(3) -0.009(3) -0.012(4)
C15 0.038(3) 0.026(3) 0.034(3) -0.005(3) -0.007(2) 0.005(3)
C16 0.036(3) 0.037(4) 0.031(3) -0.001(3) -0.008(2) 0.002(3)
C17 0.032(3) 0.034(3) 0.027(3) -0.004(3) -0.004(2) 0.010(3)
C18 0.043(3) 0.039(4) 0.038(3) 0.005(3) -0.005(3) 0.004(3)
C19 0.029(3) 0.042(4) 0.031(3) 0.000(3) -0.005(2) 0.001(3)
C20 0.032(3) 0.036(4) 0.043(3) 0.003(3) -0.007(3) -0.002(3)
C21 0.031(3) 0.028(3) 0.037(3) -0.001(3) 0.002(2) -0.003(3)
C22 0.033(3) 0.024(3) 0.047(4) -0.003(2) 0.003(2) -0.003(3)
C23 0.043(3) 0.032(3) 0.038(3) 0.001(3) -0.003(3) 0.000(3)
C24 0.037(3) 0.035(4) 0.034(3) 0.002(3) 0.003(2) -0.008(3)
C25 0.048(4) 0.031(4) 0.047(4) 0.004(3) 0.006(3) -0.017(3)
C26 0.040(3) 0.036(4) 0.041(4) 0.005(3) -0.002(3) 0.003(3)
C27 0.066(5) 0.074(6) 0.057(4) 0.023(4) -0.019(4) -0.021(4)
O1 0.045(3) 0.072(3) 0.057(3) -0.025(2) -0.019(2) 0.032(3)
O2 0.068(3) 0.053(3) 0.058(3) 0.006(3) -0.012(2) -0.019(3)

loop_
_atom_type_symbol
_atom_type_description
_atom_type_scat_dispersion_real
_atom_type_scat_dispersion_imag
_atom_type_scat_source
C C 0.0033 0.0016 'International Tables Vol C Tables 4.2.6.8 and 6.1.1.4'
H H 0.0000 0.0000 'International Tables Vol C Tables 4.2.6.8 and 6.1.1.4'
Br Br -0.2901 2.4595 'International Tables Vol C Tables 4.2.6.8 and 6.1.1.4'
O O 0.0106 0.0060 'International Tables Vol C Tables 4.2.6.8 and 6.1.1.4'

loop_
_geom_angle_atom_site_label_1
_geom_angle_atom_site_label_2
_geom_angle_atom_site_label_3
_geom_angle_site_symmetry_1
_geom_angle_site_symmetry_3
_geom_angle
_geom_angle_publ_flag
C2 C1 C6 . . 121.9(5) ?
C2 C1 H1 . . 119.1 ?
C6 C1 H1 . . 119.1 ?
C1 C2 C3 . . 120.2(6) ?
C1 C2 H2 . . 119.9 ?
C3 C2 H2 . . 119.9 ?
C4 C3 C2 . . 119.4(6) ?
C4 C3 H3 . . 120.3 ?
C2 C3 H3 . . 120.3 ?
C3 C4 C5 . . 121.6(6) ?
C3 C4 H4 . . 119.2 ?
C5 C4 H4 . . 119.2 ?
C4 C5 C6 . . 119.8(6) ?
C4 C5 C14 . . 121.5(5) ?
C6 C5 C14 . . 118.7(5) ?
C1 C6 C5 . . 117.1(5) ?
C1 C6 C7 . . 124.0(5) ?
C5 C6 C7 . . 118.9(5) ?
C8 C7 C12 . . 117.3(5) ?
C8 C7 C6 . . 123.2(5) ?
C12 C7 C6 . . 119.5(5) ?
C9 C8 C7 . . 122.6(5) ?
C9 C8 H8 . . 118.7 ?
C7 C8 H8 . . 118.7 ?
C8 C9 C10 . . 118.9(5) ?
C8 C9 C15 . . 118.4(5) ?
C10 C9 C15 . . 122.8(5) ?
C11 C10 C9 . . 120.7(5) ?
C11 C10 H10 . . 119.6 ?
C9 C10 H10 . . 119.6 ?
C10 C11 C12 . . 120.4(5) ?
C10 C11 H11 . . 119.8 ?
C12 C11 H11 . . 119.8 ?
C11 C12 C7 . . 120.1(5) ?
C11 C12 C13 . . 119.8(5) ?
C7 C12 C13 . . 120.1(5) ?
C14 C13 C12 . . 119.9(6) ?
C14 C13 H13 . . 120.0 ?
C12 C13 H13 . . 120.0 ?
C13 C14 C5 . . 122.8(5) ?
C13 C14 H14 . . 118.6 ?
C5 C14 H14 . . 118.6 ?
O1 C15 C9 . . 121.3(5) ?
O1 C15 C16 . . 120.4(5) ?
C9 C15 C16 . . 118.3(5) ?
C17 C16 C15 . . 114.7(5) ?
C17 C16 H16A . . 108.6 ?
C15 C16 H16A . . 108.6 ?
C17 C16 H16B . . 108.6 ?
C15 C16 H16B . . 108.6 ?
H16A C16 H16B . . 107.6 ?
C19 C17 C18 . . 116.6(5) ?
C19 C17 C16 . . 126.9(5) ?
C18 C17 C16 . . 116.4(5) ?
O2 C18 C17 . . 126.5(5) ?
O2 C18 H18 . . 116.8 ?
C17 C18 H18 . . 116.8 ?
C17 C19 C20 . . 130.7(5) ?
C17 C19 H19 . . 114.7 ?
C20 C19 H19 . . 114.7 ?
C27 C20 C19 . . 123.1(5) ?
C27 C20 C21 . . 120.2(5) ?
C19 C20 C21 . . 116.6(5) ?
C22 C21 C26 . . 118.0(5) ?
C22 C21 C20 . . 121.2(5) ?
C26 C21 C20 . . 120.8(5) ?
C21 C22 C23 . . 120.9(5) ?
C21 C22 H22 . . 119.5 ?
C23 C22 H22 . . 119.5 ?
C24 C23 C22 . . 119.4(5) ?
C24 C23 H23 . . 120.3 ?
C22 C23 H23 . . 120.3 ?
C23 C24 C25 . . 121.7(5) ?
C23 C24 Br1 . . 119.9(4) ?
C25 C24 Br1 . . 118.4(4) ?
C24 C25 C26 . . 118.6(5) ?
C24 C25 H25 . . 120.7 ?
C26 C25 H25 . . 120.7 ?
C25 C26 C21 . . 121.4(5) ?
C25 C26 H26 . . 119.3 ?
C21 C26 H26 . . 119.3 ?
C20 C27 H27A . . 120.0 ?
C20 C27 H27B . . 120.0 ?
H27A C27 H27B . . 120.0 ?

loop_
_geom_bond_atom_site_label_1
_geom_bond_atom_site_label_2
_geom_bond_site_symmetry_2
_geom_bond_distance
_geom_bond_publ_flag
Br1 C24 . 1.904(5) ?
C1 C2 . 1.368(8) ?
C1 C6 . 1.404(8) ?
C1 H1 . 0.93 ?
C2 C3 . 1.390(9) ?
C2 H2 . 0.93 ?
C3 C4 . 1.356(9) ?
C3 H3 . 0.93 ?
C4 C5 . 1.396(8) ?
C4 H4 . 0.93 ?
C5 C6 . 1.411(7) ?
C5 C14 . 1.442(8) ?
C6 C7 . 1.454(7) ?
C7 C8 . 1.400(7) ?
C7 C12 . 1.410(7) ?
C8 C9 . 1.383(7) ?
C8 H8 . 0.93 ?
C9 C10 . 1.391(8) ?
C9 C15 . 1.485(7) ?
C10 C11 . 1.368(7) ?
C10 H10 . 0.93 ?
C11 C12 . 1.408(8) ?
C11 H11 . 0.93 ?
C12 C13 . 1.435(7) ?
C13 C14 . 1.333(8) ?
C13 H13 . 0.93 ?
C14 H14 . 0.93 ?
C15 O1 . 1.209(6) ?
C15 C16 . 1.517(7) ?
C16 C17 . 1.493(7) ?
C16 H16A . 0.97 ?
C16 H16B . 0.97 ?
C17 C19 . 1.341(7) ?
C17 C18 . 1.464(8) ?
C18 O2 . 1.208(7) ?
C18 H18 . 0.93 ?
C19 C20 . 1.448(8) ?
C19 H19 . 0.93 ?
C20 C27 . 1.335(8) ?
C20 C21 . 1.500(7) ?
C21 C22 . 1.386(7) ?
C21 C26 . 1.392(8) ?
C22 C23 . 1.388(7) ?
C22 H22 . 0.93 ?
C23 C24 . 1.357(7) ?
C23 H23 . 0.93 ?
C24 C25 . 1.380(8) ?
C25 C26 . 1.380(8) ?
C25 H25 . 0.93 ?
C26 H26 . 0.93 ?
C27 H27A . 0.93 ?
C27 H27B . 0.93 ?
